data_7123058
loop_
_publ_author_name
'Jiang, Shan'
'Wang, Jiayu'
'Qi, Qingkai'
'Qian, Jingyu'
'Xu, Bin'
'Li, Fangfei'
'Zhou, Qiang'
'Tian, Wenjing'

_publ_section_title
;
 Organic Polymorphs with Fluorescence Switching: Direct Evidences for
 Mechanical and Thermal Modulation of Excited State Transitions
;
_journal_name_full 'Chemical Communications'
_journal_paper_doi 10.1039/C9CC00234K
_journal_year 2019
_chemical_formula_moiety 'C41 H31 N O3'
_chemical_formula_sum 'C41 H31 N O3'
_chemical_formula_weight 585.67
_space_group_crystal_system monoclinic
_space_group_IT_number 14
_space_group_name_Hall '-P 2ybc'
_space_group_name_H-M_alt 'P 1 21/c 1'
_symmetry_space_group_name_Hall '-P 2ybc'
_symmetry_space_group_name_H-M 'P 1 21/c 1'
_atom_sites_solution_hydrogens mixed
_audit_creation_method SHELXL-2014/7
_audit_update_record
;
2019-02-18 deposited with the CCDC.    2019-02-25 downloaded from the CCDC.
;
_cell_angle_alpha 90
_cell_angle_beta 112.567(3)
_cell_angle_gamma 90
_cell_formula_units_Z 4
_cell_length_a 14.057(2)
_cell_length_b 19.813(4)
_cell_length_c 11.851(2)
_cell_measurement_reflns_used 22707
_cell_measurement_temperature 296(2)
_cell_measurement_theta_max 28.41
_cell_measurement_theta_min 1.57
_cell_volume 3047.9(9)
_computing_molecular_graphics 'Olex2 (Dolomanov et al., 2009)'
_computing_publication_material 'Olex2 (Dolomanov et al., 2009)'
_computing_structure_refinement 'olex2.refine (Bourhis et al., 2015)'
_computing_structure_solution 'SIR2004 (Burla et al., 2007)'
_diffrn_ambient_temperature 296(2)
_diffrn_measured_fraction_theta_full 1.000
_diffrn_measured_fraction_theta_max 0.999
_diffrn_measurement_device_type 'CCD area detector'
_diffrn_measurement_method 'phi and omega scans'
_diffrn_radiation_monochromator graphite
_diffrn_radiation_type 'Mo K\a'
_diffrn_radiation_wavelength 0.71073
_diffrn_reflns_av_R_equivalents 0.0809
_diffrn_reflns_av_unetI/netI 0.1042
_diffrn_reflns_Laue_measured_fraction_full 1.000
_diffrn_reflns_Laue_measured_fraction_max 0.999
_diffrn_reflns_limit_h_max 18
_diffrn_reflns_limit_h_min -18
_diffrn_reflns_limit_k_max 26
_diffrn_reflns_limit_k_min -26
_diffrn_reflns_limit_l_max 8
_diffrn_reflns_limit_l_min -15
_diffrn_reflns_number 22707
_diffrn_reflns_point_group_measured_fraction_full 1.000
_diffrn_reflns_point_group_measured_fraction_max 0.999
_diffrn_reflns_theta_full 25.242
_diffrn_reflns_theta_max 28.411
_diffrn_reflns_theta_min 1.569
_exptl_absorpt_coefficient_mu 0.080
_exptl_absorpt_correction_T_max 0.990
_exptl_absorpt_correction_T_min 0.987
_exptl_absorpt_correction_type multi-scan
_exptl_crystal_colour colorless
_exptl_crystal_density_diffrn 1.276
_exptl_crystal_description block
_exptl_crystal_F_000 1232
_exptl_crystal_size_max 0.170
_exptl_crystal_size_mid 0.140
_exptl_crystal_size_min 0.120
_refine_diff_density_max 0.177
_refine_diff_density_min -0.193
_refine_diff_density_rms 0.042
_refine_ls_extinction_method none
_refine_ls_goodness_of_fit_ref 1.003
_refine_ls_hydrogen_treatment constr
_refine_ls_matrix_type full
_refine_ls_number_parameters 406
_refine_ls_number_reflns 7644
_refine_ls_number_restraints 0
_refine_ls_restrained_S_all 1.003
_refine_ls_R_factor_all 0.1711
_refine_ls_R_factor_gt 0.0574
_refine_ls_shift/su_max 0.000
_refine_ls_shift/su_mean 0.000
_refine_ls_structure_factor_coef Fsqd
_refine_ls_weighting_details 'w=1/[\s^2^(Fo^2^)+(0.0408P)^2^] where P=(Fo^2^+2Fc^2^)/3'
_refine_ls_weighting_scheme calc
_refine_ls_wR_factor_gt 0.1027
_refine_ls_wR_factor_ref 0.1344
_reflns_Friedel_coverage 0.000
_reflns_number_gt 3099
_reflns_number_total 7644
_reflns_threshold_expression 'I > 2\s(I)'
_cod_data_source_file c9cc00234k2.cif
_cod_data_source_block 2
_cod_original_cell_volume 3047.8(9)
_cod_database_code 7123058
_shelx_shelxl_version_number 2014/7
_shelx_space_group_comment
;
The symmetry employed for this shelxl refinement is uniquely defined
by the following loop, which should always be used as a source of
symmetry information in preference to the above space-group names.
They are only intended as comments.
;
_shelx_estimated_absorpt_t_min 0.987
_shelx_estimated_absorpt_t_max 0.990

loop_
_space_group_symop_operation_xyz
'x, y, z'
'-x, y+1/2, -z+1/2'
'-x, -y, -z'
'x, -y-1/2, z-1/2'

loop_
_atom_site_label
_atom_site_type_symbol
_atom_site_fract_x
_atom_site_fract_y
_atom_site_fract_z
_atom_site_U_iso_or_equiv
_atom_site_adp_type
_atom_site_occupancy
_atom_site_site_symmetry_order
_atom_site_calc_flag
_atom_site_refinement_flags_posn
_atom_site_refinement_flags_adp
C1 C -0.09984(19) 0.67921(13) 0.2589(2) 0.0488(6) Uani 1 1 d . .
C2 C -0.02615(18) 0.72697(12) 0.3406(2) 0.0444(6) Uani 1 1 d . .
C3 C -0.0613(2) 0.78260(14) 0.3854(2) 0.0590(7) Uani 1 1 d . .
H3 H -0.1318 0.7889 0.3618 0.071 Uiso 1 1 calc R U
C4 C 0.0042(2) 0.82774(14) 0.4621(2) 0.0667(8) Uani 1 1 d . .
H4 H -0.0212 0.8642 0.4916 0.080 Uiso 1 1 calc R U
C5 C 0.1095(2) 0.81907(13) 0.4963(2) 0.0631(8) Uani 1 1 d . .
H5 H 0.1546 0.8505 0.5478 0.076 Uiso 1 1 calc R U
C6 C 0.14817(19) 0.76465(12) 0.4553(2) 0.0523(7) Uani 1 1 d . .
H6 H 0.2189 0.7594 0.4791 0.063 Uiso 1 1 calc R U
C7 C 0.07991(17) 0.71701(11) 0.37709(19) 0.0419(6) Uani 1 1 d . .
C8 C 0.05049(17) 0.61022(11) 0.26878(19) 0.0416(6) Uani 1 1 d . .
C9 C 0.08908(19) 0.55122(13) 0.2362(2) 0.0559(7) Uani 1 1 d . .
H9 H 0.1596 0.5462 0.2569 0.067 Uiso 1 1 calc R U
C10 C 0.0228(2) 0.50111(14) 0.1740(3) 0.0717(8) Uani 1 1 d . .
H10 H 0.0493 0.4618 0.1545 0.086 Uiso 1 1 calc R U
C11 C -0.0826(2) 0.50728(14) 0.1393(2) 0.0696(8) Uani 1 1 d . .
H11 H -0.1264 0.4726 0.0974 0.084 Uiso 1 1 calc R U
C12 C -0.12100(19) 0.56479(14) 0.1674(2) 0.0568(7) Uani 1 1 d . .
H12 H -0.1919 0.5693 0.1436 0.068 Uiso 1 1 calc R U
C13 C -0.05613(17) 0.61769(12) 0.2317(2) 0.0448(6) Uani 1 1 d . .
C14 C 0.22678(16) 0.65202(11) 0.3742(2) 0.0404(6) Uani 1 1 d . .
C15 C 0.27817(17) 0.60695(12) 0.4655(2) 0.0468(6) Uani 1 1 d . .
H15 H 0.2421 0.5819 0.5024 0.056 Uiso 1 1 calc R U
C16 C 0.38336(17) 0.59878(12) 0.5024(2) 0.0470(6) Uani 1 1 d . .
H16 H 0.4173 0.5681 0.5641 0.056 Uiso 1 1 calc R U
C17 C 0.43939(16) 0.63550(11) 0.4493(2) 0.0412(6) Uani 1 1 d . .
C18 C 0.38620(17) 0.68158(12) 0.3581(2) 0.0489(6) Uani 1 1 d . .
H18 H 0.4222 0.7074 0.3221 0.059 Uiso 1 1 calc R U
C19 C 0.28091(16) 0.68944(12) 0.3203(2) 0.0470(6) Uani 1 1 d . .
H19 H 0.2464 0.7200 0.2585 0.056 Uiso 1 1 calc R U
C20 C 0.55388(16) 0.62609(11) 0.4932(2) 0.0430(6) Uani 1 1 d . .
C21 C 0.60734(15) 0.63278(12) 0.6283(2) 0.0419(6) Uani 1 1 d . .
C22 C 0.58381(17) 0.68664(13) 0.6890(2) 0.0518(6) Uani 1 1 d . .
H22 H 0.5349 0.7181 0.6440 0.062 Uiso 1 1 calc R U
C23 C 0.63121(19) 0.69437(14) 0.8136(2) 0.0597(7) Uani 1 1 d . .
H23 H 0.6154 0.7314 0.8516 0.072 Uiso 1 1 calc R U
C24 C 0.70188(19) 0.64741(15) 0.8821(2) 0.0594(7) Uani 1 1 d . .
H24 H 0.7339 0.6522 0.9664 0.071 Uiso 1 1 calc R U
C25 C 0.72443(18) 0.59325(14) 0.8239(2) 0.0575(7) Uani 1 1 d . .
H25 H 0.7718 0.5611 0.8696 0.069 Uiso 1 1 calc R U
C26 C 0.67791(17) 0.58598(12) 0.6992(2) 0.0489(6) Uani 1 1 d . .
H26 H 0.6942 0.5489 0.6619 0.059 Uiso 1 1 calc R U
C27 C 0.60179(16) 0.61338(11) 0.4162(2) 0.0429(6) Uani 1 1 d . .
C28 C 0.71705(16) 0.61285(11) 0.4588(2) 0.0381(5) Uani 1 1 d . .
C29 C 0.77753(16) 0.66233(11) 0.5338(2) 0.0428(6) Uani 1 1 d . .
H29 H 0.7464 0.6980 0.5576 0.051 Uiso 1 1 calc R U
C30 C 0.88406(17) 0.65987(12) 0.5745(2) 0.0445(6) Uani 1 1 d . .
H30 H 0.9238 0.6939 0.6247 0.053 Uiso 1 1 calc R U
C31 C 0.93084(16) 0.60717(12) 0.5405(2) 0.0413(6) Uani 1 1 d . .
C32 C 0.87237(17) 0.55746(12) 0.4640(2) 0.0469(6) Uani 1 1 d . .
H32 H 0.9039 0.5219 0.4405 0.056 Uiso 1 1 calc R U
C33 C 0.76576(17) 0.56122(11) 0.4223(2) 0.0453(6) Uani 1 1 d . .
H33 H 0.7260 0.5284 0.3687 0.054 Uiso 1 1 calc R U
C34 C 1.10003(18) 0.64385(15) 0.6684(2) 0.0748(9) Uani 1 1 d . .
H34A H 1.0923 0.6892 0.6377 0.112 Uiso 1 1 d R U
H34B H 1.1705 0.6300 0.6924 0.112 Uiso 1 1 d R U
H34C H 1.0808 0.6420 0.7378 0.112 Uiso 1 1 d R U
C35 C 0.54471(17) 0.60013(12) 0.2831(2) 0.0443(6) Uani 1 1 d . .
C36 C 0.57729(17) 0.62950(12) 0.1975(2) 0.0493(6) Uani 1 1 d . .
H36 H 0.6370 0.6554 0.2245 0.059 Uiso 1 1 calc R U
C37 C 0.52323(18) 0.62119(13) 0.0733(2) 0.0571(7) Uani 1 1 d . .
H37 H 0.5456 0.6420 0.0175 0.069 Uiso 1 1 calc R U
C38 C 0.43558(19) 0.58158(14) 0.0328(2) 0.0598(7) Uani 1 1 d . .
C39 C 0.4049(2) 0.54985(14) 0.1156(2) 0.0654(8) Uani 1 1 d . .
H39 H 0.3469 0.5223 0.0883 0.079 Uiso 1 1 calc R U
C40 C 0.45875(18) 0.55828(12) 0.2382(2) 0.0563(7) Uani 1 1 d . .
H40 H 0.4374 0.5355 0.2930 0.068 Uiso 1 1 calc R U
C41 C 0.4048(2) 0.60004(18) -0.1772(3) 0.0953(11) Uani 1 1 d . .
H41A H 0.4046 0.6483 -0.1698 0.143 Uiso 1 1 d R U
H41B H 0.3574 0.5870 -0.2571 0.143 Uiso 1 1 d R U
H41C H 0.4728 0.5850 -0.1657 0.143 Uiso 1 1 d R U
N1 N 0.11705(13) 0.66101(9) 0.33578(16) 0.0414(5) Uani 1 1 d . .
O1 O -0.19297(12) 0.69058(9) 0.21505(17) 0.0727(6) Uani 1 1 d . .
O2 O 1.03558(11) 0.60004(9) 0.57566(15) 0.0617(5) Uani 1 1 d . .
O3 O 0.37465(14) 0.57057(11) -0.08845(18) 0.0873(7) Uani 1 1 d . .

loop_
_atom_site_aniso_label
_atom_site_aniso_U_11
_atom_site_aniso_U_22
_atom_site_aniso_U_33
_atom_site_aniso_U_23
_atom_site_aniso_U_13
_atom_site_aniso_U_12
C1 0.0388(14) 0.0578(17) 0.0543(16) 0.0177(14) 0.0228(13) 0.0080(13)
C2 0.0474(15) 0.0437(14) 0.0459(15) 0.0136(12) 0.0221(12) 0.0124(12)
C3 0.0661(18) 0.0571(18) 0.0639(18) 0.0121(15) 0.0361(15) 0.0218(15)
C4 0.097(2) 0.0567(19) 0.0583(19) 0.0084(15) 0.0425(18) 0.0307(18)
C5 0.090(2) 0.0471(17) 0.0486(17) -0.0011(13) 0.0227(16) 0.0071(16)
C6 0.0522(16) 0.0516(16) 0.0488(16) 0.0001(13) 0.0145(13) 0.0038(13)
C7 0.0444(14) 0.0436(15) 0.0375(14) 0.0057(12) 0.0154(12) 0.0109(12)
C8 0.0406(14) 0.0453(15) 0.0342(13) 0.0034(11) 0.0094(11) 0.0029(11)
C9 0.0477(15) 0.0545(17) 0.0598(17) -0.0059(14) 0.0145(13) 0.0118(14)
C10 0.080(2) 0.0527(18) 0.070(2) -0.0158(15) 0.0147(16) 0.0098(16)
C11 0.077(2) 0.0536(19) 0.064(2) -0.0073(15) 0.0103(16) -0.0089(16)
C12 0.0413(15) 0.0708(19) 0.0496(16) 0.0088(15) 0.0078(12) -0.0096(14)
C13 0.0414(14) 0.0514(16) 0.0375(14) 0.0108(12) 0.0105(11) 0.0035(12)
C14 0.0278(12) 0.0489(14) 0.0447(14) 0.0004(12) 0.0142(11) 0.0040(11)
C15 0.0385(14) 0.0540(15) 0.0473(15) 0.0112(12) 0.0158(12) 0.0029(12)
C16 0.0381(14) 0.0526(15) 0.0465(15) 0.0159(13) 0.0118(11) 0.0055(12)
C17 0.0338(13) 0.0468(14) 0.0404(14) 0.0039(12) 0.0112(11) 0.0013(11)
C18 0.0397(14) 0.0544(16) 0.0550(16) 0.0120(13) 0.0208(12) 0.0002(12)
C19 0.0351(13) 0.0514(15) 0.0507(15) 0.0109(13) 0.0122(12) 0.0126(11)
C20 0.0327(13) 0.0472(15) 0.0458(15) 0.0038(12) 0.0113(11) 0.0001(11)
C21 0.0266(12) 0.0501(15) 0.0487(15) 0.0053(13) 0.0142(11) -0.0016(11)
C22 0.0406(14) 0.0569(16) 0.0539(17) 0.0031(14) 0.0138(13) 0.0032(12)
C23 0.0521(16) 0.0694(19) 0.0546(18) -0.0069(15) 0.0170(14) -0.0091(15)
C24 0.0425(15) 0.083(2) 0.0489(17) 0.0048(16) 0.0132(13) -0.0196(15)
C25 0.0437(15) 0.0653(19) 0.0572(18) 0.0194(15) 0.0123(13) -0.0038(14)
C26 0.0415(14) 0.0494(15) 0.0539(17) 0.0102(13) 0.0162(13) 0.0030(12)
C27 0.0381(14) 0.0415(14) 0.0472(15) 0.0042(12) 0.0141(12) -0.0013(11)
C28 0.0332(13) 0.0392(13) 0.0429(14) -0.0013(11) 0.0155(11) -0.0012(11)
C29 0.0365(13) 0.0439(14) 0.0518(15) -0.0067(12) 0.0210(12) -0.0002(11)
C30 0.0429(14) 0.0445(15) 0.0463(15) -0.0075(12) 0.0174(12) -0.0075(11)
C31 0.0260(12) 0.0538(16) 0.0436(14) 0.0030(12) 0.0128(11) 0.0016(11)
C32 0.0427(15) 0.0433(15) 0.0527(15) -0.0054(12) 0.0161(12) 0.0038(12)
C33 0.0423(14) 0.0421(14) 0.0463(15) -0.0043(12) 0.0114(12) -0.0041(12)
C34 0.0430(16) 0.095(2) 0.073(2) -0.0175(17) 0.0061(14) -0.0101(15)
C35 0.0406(14) 0.0466(15) 0.0461(15) -0.0007(12) 0.0168(12) -0.0016(12)
C36 0.0331(13) 0.0607(17) 0.0521(16) -0.0044(13) 0.0143(12) -0.0087(12)
C37 0.0460(15) 0.078(2) 0.0497(17) 0.0001(14) 0.0209(13) -0.0086(14)
C38 0.0447(15) 0.077(2) 0.0509(17) -0.0082(15) 0.0104(14) -0.0087(14)
C39 0.0580(17) 0.078(2) 0.0556(18) -0.0091(16) 0.0161(15) -0.0276(15)
C40 0.0537(16) 0.0564(17) 0.0579(18) -0.0011(14) 0.0202(14) -0.0143(14)
C41 0.098(2) 0.134(3) 0.0498(19) -0.005(2) 0.0239(18) -0.006(2)
N1 0.0278(10) 0.0443(12) 0.0500(12) -0.0032(10) 0.0125(9) 0.0064(9)
O1 0.0345(10) 0.0817(13) 0.1012(15) 0.0166(11) 0.0253(10) 0.0122(9)
O2 0.0345(10) 0.0764(13) 0.0685(12) -0.0107(10) 0.0135(9) 0.0043(9)
O3 0.0755(14) 0.1247(18) 0.0512(13) -0.0091(12) 0.0127(11) -0.0284(13)

loop_
_atom_type_symbol
_atom_type_description
_atom_type_scat_dispersion_real
_atom_type_scat_dispersion_imag
_atom_type_scat_source
C C 0.0033 0.0016 'International Tables Vol C Tables 4.2.6.8 and 6.1.1.4'
H H 0.0000 0.0000 'International Tables Vol C Tables 4.2.6.8 and 6.1.1.4'
N N 0.0061 0.0033 'International Tables Vol C Tables 4.2.6.8 and 6.1.1.4'
O O 0.0106 0.0060 'International Tables Vol C Tables 4.2.6.8 and 6.1.1.4'

loop_
_geom_angle_atom_site_label_1
_geom_angle_atom_site_label_2
_geom_angle_atom_site_label_3
_geom_angle
O1 C1 C13 122.1(2)
O1 C1 C2 122.0(2)
C13 C1 C2 115.9(2)
C3 C2 C7 119.1(2)
C3 C2 C1 120.0(2)
C7 C2 C1 121.0(2)
C4 C3 C2 122.0(3)
C4 C3 H3 119.0
C2 C3 H3 119.0
C3 C4 C5 119.3(3)
C3 C4 H4 120.4
C5 C4 H4 120.4
C6 C5 C4 121.0(3)
C6 C5 H5 119.5
C4 C5 H5 119.5
C5 C6 C7 119.6(2)
C5 C6 H6 120.2
C7 C6 H6 120.2
N1 C7 C2 120.2(2)
N1 C7 C6 120.8(2)
C2 C7 C6 119.0(2)
N1 C8 C13 120.4(2)
N1 C8 C9 120.8(2)
C13 C8 C9 118.8(2)
C10 C9 C8 119.8(2)
C10 C9 H9 120.1
C8 C9 H9 120.1
C9 C10 C11 121.8(3)
C9 C10 H10 119.1
C11 C10 H10 119.1
C12 C11 C10 118.9(3)
C12 C11 H11 120.5
C10 C11 H11 120.5
C11 C12 C13 121.5(2)
C11 C12 H12 119.2
C13 C12 H12 119.2
C8 C13 C12 119.0(2)
C8 C13 C1 120.8(2)
C12 C13 C1 120.2(2)
C15 C14 C19 119.7(2)
C15 C14 N1 120.3(2)
C19 C14 N1 120.0(2)
C14 C15 C16 120.1(2)
C14 C15 H15 120.0
C16 C15 H15 120.0
C15 C16 C17 121.3(2)
C15 C16 H16 119.3
C17 C16 H16 119.3
C16 C17 C18 117.8(2)
C16 C17 C20 119.8(2)
C18 C17 C20 122.3(2)
C19 C18 C17 121.0(2)
C19 C18 H18 119.5
C17 C18 H18 119.5
C18 C19 C14 120.1(2)
C18 C19 H19 120.0
C14 C19 H19 120.0
C27 C20 C21 124.5(2)
C27 C20 C17 122.4(2)
C21 C20 C17 113.1(2)
C26 C21 C22 117.2(2)
C26 C21 C20 122.8(2)
C22 C21 C20 120.0(2)
C23 C22 C21 121.7(2)
C23 C22 H22 119.2
C21 C22 H22 119.2
C24 C23 C22 120.0(3)
C24 C23 H23 120.0
C22 C23 H23 120.0
C23 C24 C25 119.0(3)
C23 C24 H24 120.5
C25 C24 H24 120.5
C26 C25 C24 120.9(2)
C26 C25 H25 119.5
C24 C25 H25 119.5
C25 C26 C21 121.2(2)
C25 C26 H26 119.4
C21 C26 H26 119.4
C20 C27 C35 122.8(2)
C20 C27 C28 121.8(2)
C35 C27 C28 115.3(2)
C29 C28 C33 118.0(2)
C29 C28 C27 122.1(2)
C33 C28 C27 119.8(2)
C28 C29 C30 121.1(2)
C28 C29 H29 119.4
C30 C29 H29 119.4
C31 C30 C29 119.9(2)
C31 C30 H30 120.0
C29 C30 H30 120.0
C30 C31 O2 124.5(2)
C30 C31 C32 120.3(2)
O2 C31 C32 115.2(2)
C31 C32 C33 119.1(2)
C31 C32 H32 120.5
C33 C32 H32 120.5
C32 C33 C28 121.5(2)
C32 C33 H33 119.3
C28 C33 H33 119.3
O2 C34 H34A 109.5
O2 C34 H34B 109.5
H34A C34 H34B 109.5
O2 C34 H34C 109.5
H34A C34 H34C 109.5
H34B C34 H34C 109.5
C36 C35 C40 116.8(2)
C36 C35 C27 120.2(2)
C40 C35 C27 123.0(2)
C37 C36 C35 121.8(2)
C37 C36 H36 119.1
C35 C36 H36 119.1
C38 C37 C36 119.3(2)
C38 C37 H37 120.4
C36 C37 H37 120.4
C39 C38 O3 115.7(2)
C39 C38 C37 119.8(2)
O3 C38 C37 124.4(3)
C40 C39 C38 120.5(2)
C40 C39 H39 119.7
C38 C39 H39 119.7
C39 C40 C35 121.7(2)
C39 C40 H40 119.2
C35 C40 H40 119.2
O3 C41 H41A 109.5
O3 C41 H41B 109.4
H41A C41 H41B 109.5
O3 C41 H41C 109.5
H41A C41 H41C 109.5
H41B C41 H41C 109.5
C7 N1 C8 120.96(18)
C7 N1 C14 119.17(18)
C8 N1 C14 119.52(18)
C31 O2 C34 117.55(19)
C38 O3 C41 118.0(2)

loop_
_geom_bond_atom_site_label_1
_geom_bond_atom_site_label_2
_geom_bond_distance
C1 O1 1.230(2)
C1 C13 1.456(3)
C1 C2 1.461(3)
C2 C3 1.393(3)
C2 C7 1.398(3)
C3 C4 1.353(3)
C3 H3 0.9300
C4 C5 1.387(3)
C4 H4 0.9300
C5 C6 1.378(3)
C5 H5 0.9300
C6 C7 1.410(3)
C6 H6 0.9300
C7 N1 1.393(3)
C8 N1 1.396(3)
C8 C13 1.399(3)
C8 C9 1.404(3)
C9 C10 1.368(3)
C9 H9 0.9300
C10 C11 1.382(4)
C10 H10 0.9300
C11 C12 1.356(3)
C11 H11 0.9300
C12 C13 1.406(3)
C12 H12 0.9300
C14 C15 1.375(3)
C14 C19 1.382(3)
C14 N1 1.442(2)
C15 C16 1.381(3)
C15 H15 0.9300
C16 C17 1.387(3)
C16 H16 0.9300
C17 C18 1.393(3)
C17 C20 1.501(3)
C18 C19 1.381(3)
C18 H18 0.9300
C19 H19 0.9300
C20 C27 1.350(3)
C20 C21 1.490(3)
C21 C26 1.382(3)
C21 C22 1.396(3)
C22 C23 1.377(3)
C22 H22 0.9300
C23 C24 1.376(3)
C23 H23 0.9300
C24 C25 1.377(3)
C24 H24 0.9300
C25 C26 1.375(3)
C25 H25 0.9300
C26 H26 0.9300
C27 C35 1.492(3)
C27 C28 1.501(3)
C28 C29 1.376(3)
C28 C33 1.389(3)
C29 C30 1.387(3)
C29 H29 0.9300
C30 C31 1.374(3)
C30 H30 0.9300
C31 O2 1.375(2)
C31 C32 1.377(3)
C32 C33 1.388(3)
C32 H32 0.9300
C33 H33 0.9300
C34 O2 1.421(3)
C34 H34A 0.9600
C34 H34B 0.9600
C34 H34C 0.9600
C35 C36 1.391(3)
C35 C40 1.392(3)
C36 C37 1.384(3)
C36 H36 0.9300
C37 C38 1.382(3)
C37 H37 0.9300
C38 C39 1.368(3)
C38 O3 1.379(3)
C39 C40 1.366(3)
C39 H39 0.9300
C40 H40 0.9300
C41 O3 1.403(3)
C41 H41A 0.9600
C41 H41B 0.9600
C41 H41C 0.9600

loop_
_geom_torsion_atom_site_label_1
_geom_torsion_atom_site_label_2
_geom_torsion_atom_site_label_3
_geom_torsion_atom_site_label_4
_geom_torsion
O1 C1 C2 C3 9.5(4)
C13 C1 C2 C3 -171.1(2)
O1 C1 C2 C7 -172.0(2)
C13 C1 C2 C7 7.5(3)
C7 C2 C3 C4 0.8(4)
C1 C2 C3 C4 179.4(2)
C2 C3 C4 C5 0.8(4)
C3 C4 C5 C6 -1.3(4)
C4 C5 C6 C7 0.1(4)
C3 C2 C7 N1 178.6(2)
C1 C2 C7 N1 0.0(3)
C3 C2 C7 C6 -1.9(3)
C1 C2 C7 C6 179.6(2)
C5 C6 C7 N1 -179.0(2)
C5 C6 C7 C2 1.4(3)
N1 C8 C9 C10 177.9(2)
C13 C8 C9 C10 -2.9(4)
C8 C9 C10 C11 1.4(4)
C9 C10 C11 C12 0.3(4)
C10 C11 C12 C13 -0.6(4)
N1 C8 C13 C12 -178.2(2)
C9 C8 C13 C12 2.6(3)
N1 C8 C13 C1 1.9(3)
C9 C8 C13 C1 -177.4(2)
C11 C12 C13 C8 -0.9(4)
C11 C12 C13 C1 179.1(2)
O1 C1 C13 C8 171.0(2)
C2 C1 C13 C8 -8.4(3)
O1 C1 C13 C12 -8.9(4)
C2 C1 C13 C12 171.6(2)
C19 C14 C15 C16 -0.5(3)
N1 C14 C15 C16 -179.6(2)
C14 C15 C16 C17 0.2(4)
C15 C16 C17 C18 0.7(3)
C15 C16 C17 C20 179.0(2)
C16 C17 C18 C19 -1.2(3)
C20 C17 C18 C19 -179.5(2)
C17 C18 C19 C14 0.9(4)
C15 C14 C19 C18 0.0(4)
N1 C14 C19 C18 179.1(2)
C16 C17 C20 C27 128.9(3)
C18 C17 C20 C27 -52.9(3)
C16 C17 C20 C21 -51.6(3)
C18 C17 C20 C21 126.7(2)
C27 C20 C21 C26 -49.7(3)
C17 C20 C21 C26 130.8(2)
C27 C20 C21 C22 133.0(2)
C17 C20 C21 C22 -46.6(3)
C26 C21 C22 C23 2.2(3)
C20 C21 C22 C23 179.7(2)
C21 C22 C23 C24 -1.7(4)
C22 C23 C24 C25 0.3(4)
C23 C24 C25 C26 0.4(4)
C24 C25 C26 C21 0.1(4)
C22 C21 C26 C25 -1.4(3)
C20 C21 C26 C25 -178.9(2)
C21 C20 C27 C35 173.6(2)
C17 C20 C27 C35 -6.9(3)
C21 C20 C27 C28 -7.5(4)
C17 C20 C27 C28 172.0(2)
C20 C27 C28 C29 -45.4(3)
C35 C27 C28 C29 133.6(2)
C20 C27 C28 C33 134.8(2)
C35 C27 C28 C33 -46.2(3)
C33 C28 C29 C30 -1.7(3)
C27 C28 C29 C30 178.4(2)
C28 C29 C30 C31 -0.4(3)
C29 C30 C31 O2 180.0(2)
C29 C30 C31 C32 1.4(3)
C30 C31 C32 C33 -0.3(3)
O2 C31 C32 C33 -179.0(2)
C31 C32 C33 C28 -1.9(3)
C29 C28 C33 C32 2.9(3)
C27 C28 C33 C32 -177.3(2)
C20 C27 C35 C36 137.1(2)
C28 C27 C35 C36 -41.9(3)
C20 C27 C35 C40 -43.6(3)
C28 C27 C35 C40 137.4(2)
C40 C35 C36 C37 4.1(4)
C27 C35 C36 C37 -176.6(2)
C35 C36 C37 C38 -1.3(4)
C36 C37 C38 C39 -1.6(4)
C36 C37 C38 O3 178.9(2)
O3 C38 C39 C40 -178.9(2)
C37 C38 C39 C40 1.6(4)
C38 C39 C40 C35 1.4(4)
C36 C35 C40 C39 -4.1(4)
C27 C35 C40 C39 176.6(2)
C2 C7 N1 C8 -7.1(3)
C6 C7 N1 C8 173.4(2)
C2 C7 N1 C14 179.7(2)
C6 C7 N1 C14 0.1(3)
C13 C8 N1 C7 6.2(3)
C9 C8 N1 C7 -174.6(2)
C13 C8 N1 C14 179.4(2)
C9 C8 N1 C14 -1.4(3)
C15 C14 N1 C7 101.5(3)
C19 C14 N1 C7 -77.7(3)
C15 C14 N1 C8 -71.9(3)
C19 C14 N1 C8 109.0(2)
C30 C31 O2 C34 10.6(3)
C32 C31 O2 C34 -170.8(2)
C39 C38 O3 C41 -177.8(3)
C37 C38 O3 C41 1.7(4)
